data_4064257
loop_
_publ_author_name
'Liu, Qing-Xiang'
'Yao, Zhao-Quan'
'Zhao, Xiao-Jun'
'Chen, Ai-Hui'
'Yang, Xiao-Qiong'
'Liu, Shu-Wen'
'Wang, Xiu-Guang'

_publ_section_title
;
 Two N-Heterocyclic Carbene Silver(I) Cyclophanes: Synthesis, Structural
 Studies, and Recognition forp-Phenylenediamine
;
_journal_issue 14
_journal_name_full Organometallics
_journal_page_first 3732
_journal_paper_doi 10.1021/om1012117
_journal_volume 30
_journal_year 2011
_chemical_formula_sum 'C25.5 H33 Ag F6 N4 O3 P'
_chemical_formula_weight 691.35
_chemical_name_systematic
; 
 ? 
;
_space_group_IT_number 2
_symmetry_cell_setting triclinic
_symmetry_space_group_name_Hall '-P 1'
_symmetry_space_group_name_H-M 'P -1'
_atom_sites_solution_hydrogens geom
_atom_sites_solution_primary direct
_atom_sites_solution_secondary difmap
_audit_creation_method SHELXL-97
_cell_angle_alpha 95.17(3)
_cell_angle_beta 100.85(3)
_cell_angle_gamma 106.03(3)
_cell_formula_units_Z 2
_cell_length_a 7.7607(16)
_cell_length_b 11.566(2)
_cell_length_c 17.456(3)
_cell_measurement_reflns_used 5089
_cell_measurement_temperature 113(2)
_cell_measurement_theta_max 27.892
_cell_measurement_theta_min 2.051
_cell_volume 1462.2(6)
_computing_cell_refinement crystalclear
_computing_data_collection 'crystalclear(Rigaku/MSC Inc., 2005)'
_computing_data_reduction crystalclear
_computing_molecular_graphics 'Bruker SHELXTL'
_computing_publication_material 'Bruker SHELXTL'
_computing_structure_refinement 'SHELXL-97 (Sheldrick, 1997)'
_computing_structure_solution 'SHELXS-97 (Sheldrick, 1990)'
_diffrn_ambient_temperature 113(2)
_diffrn_detector_area_resol_mean 7.31
_diffrn_measured_fraction_theta_full 0.988
_diffrn_measured_fraction_theta_max 0.988
_diffrn_measurement_device_type 'rigaku saturn CCD area detector'
_diffrn_measurement_method '\w and \f scans'
_diffrn_radiation_monochromator confocal
_diffrn_radiation_source 'rotating anode'
_diffrn_radiation_type MoK\a
_diffrn_radiation_wavelength 0.71073
_diffrn_reflns_av_R_equivalents 0.0398
_diffrn_reflns_av_sigmaI/netI 0.0542
_diffrn_reflns_limit_h_max 9
_diffrn_reflns_limit_h_min -9
_diffrn_reflns_limit_k_max 13
_diffrn_reflns_limit_k_min -13
_diffrn_reflns_limit_l_max 20
_diffrn_reflns_limit_l_min -20
_diffrn_reflns_number 12226
_diffrn_reflns_theta_full 25.02
_diffrn_reflns_theta_max 25.02
_diffrn_reflns_theta_min 2.05
_diffrn_standards_decay_% 0
_diffrn_standards_interval_count 0
_diffrn_standards_interval_time 0
_diffrn_standards_number 0
_exptl_absorpt_coefficient_mu 0.816
_exptl_absorpt_correction_T_max 0.878
_exptl_absorpt_correction_T_min 0.838
_exptl_absorpt_correction_type multi-scan
_exptl_absorpt_process_details crystalclear
_exptl_crystal_colour colourless
_exptl_crystal_density_diffrn 1.570
_exptl_crystal_density_meas ?
_exptl_crystal_density_method 'not measured'
_exptl_crystal_description block
_exptl_crystal_F_000 698.0
_exptl_crystal_size_max 0.34
_exptl_crystal_size_mid 0.18
_exptl_crystal_size_min 0.16
_refine_diff_density_max 1.008
_refine_diff_density_min -0.943
_refine_diff_density_rms 0.098
_refine_ls_extinction_method none
_refine_ls_goodness_of_fit_ref 1.089
_refine_ls_hydrogen_treatment constr
_refine_ls_matrix_type full
_refine_ls_number_parameters 390
_refine_ls_number_reflns 5099
_refine_ls_number_restraints 75
_refine_ls_restrained_S_all 1.089
_refine_ls_R_factor_all 0.0505
_refine_ls_R_factor_gt 0.0455
_refine_ls_shift/su_max 0.000
_refine_ls_shift/su_mean 0.000
_refine_ls_structure_factor_coef Fsqd
_refine_ls_weighting_details 'calc w=1/[\s^2^(Fo^2^)+(0.0308P)^2^+6.4682P] where P=(Fo^2^+2Fc^2^)/3'
_refine_ls_weighting_scheme calc
_refine_ls_wR_factor_gt 0.1173
_refine_ls_wR_factor_ref 0.1193
_reflns_number_gt 4501
_reflns_number_total 5162
_reflns_threshold_expression >2sigma(I)
_cod_data_source_file om1012117_si_001.cif
_cod_data_source_block r90610c1
_cod_depositor_comments
;
The following automatic conversions were performed:

'_symmetry_cell_setting' value 'Triclinic' changed to 'triclinic'
according to /home/saulius/struct/CIF-dictionaries/cif_core.dic
dictionary named 'cif_core.dic' version 2.4.1 from 2010-06-29.

Automatic conversion script
Id: cif_fix_values 1715 2011-07-08 13:25:40Z adriana 

The following automatic conversions were performed:

'_exptl_crystal_density_meas' value 'none' was changed to '?' - the
value is perceived as not measured.

Automatic conversion script
Id: cif_fix_values 3008 2015-01-20 13:52:24Z robertas 
;
_cod_original_cell_volume 1462.2(5)
_cod_original_sg_symbol_H-M P-1
_cod_original_formula_sum 'C25.50 H33 Ag F6 N4 O3 P'
_cod_database_code 4064257

loop_
_symmetry_equiv_pos_as_xyz
'x, y, z'
'-x, -y, -z'

loop_
_atom_site_label
_atom_site_type_symbol
_atom_site_fract_x
_atom_site_fract_y
_atom_site_fract_z
_atom_site_U_iso_or_equiv
_atom_site_adp_type
_atom_site_occupancy
_atom_site_symmetry_multiplicity
_atom_site_calc_flag
_atom_site_refinement_flags
_atom_site_disorder_assembly
_atom_site_disorder_group
Ag1 Ag 0.73701(5) -0.18159(3) 0.16280(2) 0.02185(13) Uani 1 1 d . . .
O1 O 0.6856(4) 0.0704(3) 0.27048(17) 0.0202(7) Uani 1 1 d . . .
O2 O 0.7584(5) 0.0278(3) 0.61288(18) 0.0269(8) Uani 1 1 d . . .
N1 N 0.3367(5) -0.2002(4) 0.0791(2) 0.0211(9) Uani 1 1 d . . .
N2 N 0.5068(5) -0.0150(3) 0.1046(2) 0.0177(8) Uani 1 1 d . . .
N3 N 0.8612(5) 0.1627(4) 0.7580(2) 0.0226(9) Uani 1 1 d . . .
N4 N 1.0322(6) 0.3471(4) 0.7777(2) 0.0275(10) Uani 1 1 d . . .
C1 C 0.2975(10) -0.3921(5) -0.0069(3) 0.0422(15) Uani 1 1 d . . .
H1A H 0.2188 -0.3719 -0.0496 0.063 Uiso 1 1 calc R . .
H1B H 0.2636 -0.4788 -0.0089 0.063 Uiso 1 1 calc R . .
H1C H 0.4229 -0.3625 -0.0116 0.063 Uiso 1 1 calc R . .
C2 C 0.2776(7) -0.3339(4) 0.0708(3) 0.0271(11) Uani 1 1 d . . .
H2A H 0.1501 -0.3621 0.0746 0.033 Uiso 1 1 calc R . .
H2B H 0.3507 -0.3591 0.1138 0.033 Uiso 1 1 calc R . .
C3 C 0.2280(7) -0.1303(4) 0.0522(3) 0.0226(10) Uani 1 1 d . . .
H3 H 0.1040 -0.1584 0.0273 0.027 Uiso 1 1 calc R . .
C4 C 0.3351(7) -0.0124(4) 0.0686(2) 0.0214(10) Uani 1 1 d . . .
H4 H 0.2993 0.0559 0.0578 0.026 Uiso 1 1 calc R . .
C5 C 0.5110(6) -0.1305(4) 0.1116(2) 0.0194(10) Uani 1 1 d . . .
C6 C 0.6641(7) 0.0928(4) 0.1354(3) 0.0228(10) Uani 1 1 d . . .
H6A H 0.6646 0.1513 0.0989 0.027 Uiso 1 1 calc R . .
H6B H 0.7764 0.0702 0.1388 0.027 Uiso 1 1 calc R . .
C7 C 0.6624(7) 0.1521(4) 0.2155(3) 0.0222(10) Uani 1 1 d . . .
H7A H 0.7613 0.2281 0.2310 0.027 Uiso 1 1 calc R . .
H7B H 0.5467 0.1696 0.2142 0.027 Uiso 1 1 calc R . .
C8 C 0.6887(7) 0.1103(4) 0.3479(3) 0.0206(10) Uani 1 1 d . . .
C9 C 0.6667(9) 0.2198(5) 0.3725(3) 0.0356(13) Uani 1 1 d . . .
H9 H 0.6479 0.2722 0.3366 0.043 Uiso 1 1 calc R . .
C10 C 0.6729(10) 0.2522(5) 0.4527(3) 0.0439(16) Uani 1 1 d . . .
H10 H 0.6553 0.3260 0.4691 0.053 Uiso 1 1 calc R . .
C11 C 0.7035(8) 0.1799(5) 0.5064(3) 0.0300(12) Uani 1 1 d . . .
H11 H 0.7101 0.2049 0.5593 0.036 Uiso 1 1 calc R . .
C12 C 0.7258(6) 0.0651(4) 0.4824(3) 0.0211(10) Uani 1 1 d . . .
C13 C 0.7187(6) 0.0287(4) 0.4018(3) 0.0172(9) Uani 1 1 d . . .
C14 C 0.7445(7) -0.0837(4) 0.3780(3) 0.0235(10) Uani 1 1 d . . .
H14 H 0.7360 -0.1095 0.3250 0.028 Uiso 1 1 calc R . .
C15 C 0.7824(8) -0.1552(5) 0.4339(3) 0.0327(13) Uani 1 1 d . . .
H15 H 0.8012 -0.2289 0.4181 0.039 Uiso 1 1 calc R . .
C16 C 0.7934(8) -0.1200(5) 0.5139(3) 0.0346(13) Uani 1 1 d . . .
H16 H 0.8221 -0.1686 0.5509 0.042 Uiso 1 1 calc R . .
C17 C 0.7613(7) -0.0131(4) 0.5370(3) 0.0214(10) Uani 1 1 d . . .
C18 C 0.8249(7) -0.0319(5) 0.6750(3) 0.0265(11) Uani 1 1 d . . .
H18A H 0.9543 -0.0232 0.6791 0.032 Uiso 1 1 calc R . .
H18B H 0.7573 -0.1179 0.6654 0.032 Uiso 1 1 calc R . .
C19 C 0.7956(7) 0.0291(5) 0.7496(3) 0.0277(11) Uani 1 1 d . . .
H19A H 0.6655 0.0035 0.7494 0.033 Uiso 1 1 calc R . .
H19B H 0.8598 0.0028 0.7947 0.033 Uiso 1 1 calc R . .
C20 C 0.7501(7) 0.2314(5) 0.7313(3) 0.0302(12) Uani 1 1 d . . .
H20 H 0.6247 0.2027 0.7090 0.036 Uiso 1 1 calc R . .
C21 C 0.8558(8) 0.3469(5) 0.7436(3) 0.0336(13) Uani 1 1 d . . .
H21 H 0.8184 0.4141 0.7315 0.040 Uiso 1 1 calc R . .
C22 C 1.0366(7) 0.2327(4) 0.7867(3) 0.0225(10) Uani 1 1 d . . .
C23 C 1.1977(8) 0.4545(5) 0.7911(3) 0.0362(13) Uani 1 1 d . . .
H23A H 1.2920 0.4452 0.8331 0.043 Uiso 1 1 calc R . .
H23B H 1.1666 0.5271 0.8077 0.043 Uiso 1 1 calc R . .
C24 C 1.2715(9) 0.4695(6) 0.7178(4) 0.0518(17) Uani 1 1 d . . .
H24A H 1.3088 0.3997 0.7029 0.078 Uiso 1 1 calc R . .
H24B H 1.3754 0.5413 0.7278 0.078 Uiso 1 1 calc R . .
H24C H 1.1775 0.4770 0.6758 0.078 Uiso 1 1 calc R . .
P1 P 0.20994(18) 0.30919(11) 0.14593(8) 0.0233(3) Uani 1 1 d . . .
F1 F 0.1364(5) 0.3396(3) 0.0613(2) 0.0568(10) Uani 1 1 d . . .
F2 F 0.3853(4) 0.2886(3) 0.1190(2) 0.0430(8) Uani 1 1 d . . .
F3 F 0.0998(4) 0.1681(3) 0.1159(2) 0.0384(8) Uani 1 1 d . . .
F4 F 0.2848(5) 0.2769(3) 0.23009(19) 0.0449(8) Uani 1 1 d . . .
F5 F 0.0348(5) 0.3280(3) 0.1734(3) 0.0591(11) Uani 1 1 d . . .
F6 F 0.3187(5) 0.4493(3) 0.1751(2) 0.0445(8) Uani 1 1 d . . .
O3 O 0.6260(18) 0.5458(17) 0.5095(11) 0.065(4) Uani 0.50 1 d PU A 1
C25 C 0.727(3) 0.549(2) 0.5912(14) 0.069(5) Uani 0.50 1 d PU A 1
O4 O 0.5573(13) 0.5231(13) 0.5058(8) 0.048(3) Uani 0.50 1 d PDU . 2
C26' C 0.6643(17) 0.5387(19) 0.5868(8) 0.045(3) Uani 0.50 1 d PDU B 2
C27' C 0.8771(15) 0.5869(13) 0.5969(8) 0.061(4) Uani 0.50 1 d PDU B 2

loop_
_atom_site_aniso_label
_atom_site_aniso_U_11
_atom_site_aniso_U_22
_atom_site_aniso_U_33
_atom_site_aniso_U_23
_atom_site_aniso_U_13
_atom_site_aniso_U_12
Ag1 0.0245(2) 0.0255(2) 0.01654(19) 0.00167(13) 0.00100(14) 0.01192(15)
O1 0.0301(19) 0.0192(17) 0.0117(15) 0.0026(12) 0.0047(13) 0.0080(14)
O2 0.039(2) 0.0321(19) 0.0153(16) 0.0066(14) 0.0090(15) 0.0164(17)
N1 0.024(2) 0.028(2) 0.0130(18) 0.0031(16) 0.0049(16) 0.0102(18)
N2 0.023(2) 0.020(2) 0.0122(17) 0.0041(14) 0.0061(15) 0.0078(17)
N3 0.022(2) 0.033(2) 0.0137(18) 0.0024(16) 0.0072(16) 0.0090(19)
N4 0.036(3) 0.028(2) 0.020(2) -0.0035(17) -0.0001(18) 0.018(2)
C1 0.077(5) 0.022(3) 0.034(3) 0.007(2) 0.025(3) 0.015(3)
C2 0.033(3) 0.019(3) 0.025(3) 0.0042(19) 0.006(2) 0.001(2)
C3 0.024(3) 0.029(3) 0.017(2) 0.0015(19) 0.0023(19) 0.013(2)
C4 0.027(3) 0.029(3) 0.012(2) 0.0040(18) 0.0054(19) 0.015(2)
C5 0.025(3) 0.019(2) 0.013(2) 0.0013(17) 0.0049(18) 0.005(2)
C6 0.026(3) 0.021(2) 0.020(2) 0.0051(19) 0.008(2) 0.002(2)
C7 0.032(3) 0.016(2) 0.018(2) 0.0061(18) 0.006(2) 0.004(2)
C8 0.026(3) 0.020(2) 0.015(2) -0.0005(17) 0.0048(19) 0.005(2)
C9 0.068(4) 0.021(3) 0.024(3) 0.004(2) 0.009(3) 0.022(3)
C10 0.087(5) 0.030(3) 0.027(3) 0.003(2) 0.014(3) 0.036(3)
C11 0.052(3) 0.027(3) 0.017(2) 0.000(2) 0.010(2) 0.020(3)
C12 0.022(3) 0.026(3) 0.016(2) 0.0018(18) 0.0055(18) 0.007(2)
C13 0.013(2) 0.020(2) 0.017(2) -0.0018(17) 0.0022(17) 0.0038(19)
C14 0.029(3) 0.026(3) 0.016(2) 0.0004(19) 0.004(2) 0.011(2)
C15 0.053(4) 0.026(3) 0.024(3) 0.001(2) 0.006(2) 0.022(3)
C16 0.059(4) 0.029(3) 0.020(3) 0.006(2) 0.005(2) 0.023(3)
C17 0.026(3) 0.025(3) 0.015(2) 0.0034(18) 0.0058(19) 0.009(2)
C18 0.034(3) 0.027(3) 0.019(2) 0.0084(19) 0.005(2) 0.008(2)
C19 0.023(3) 0.039(3) 0.019(2) 0.007(2) 0.006(2) 0.003(2)
C20 0.024(3) 0.053(4) 0.020(2) 0.004(2) 0.005(2) 0.022(3)
C21 0.043(3) 0.047(4) 0.021(2) -0.001(2) 0.002(2) 0.036(3)
C22 0.029(3) 0.027(3) 0.013(2) -0.0014(18) 0.0030(19) 0.013(2)
C23 0.044(3) 0.022(3) 0.033(3) -0.009(2) -0.010(2) 0.010(3)
C24 0.051(4) 0.040(4) 0.047(4) 0.014(3) 0.000(3) -0.010(3)
P1 0.0251(7) 0.0168(6) 0.0302(7) 0.0070(5) 0.0078(5) 0.0076(5)
F1 0.057(2) 0.050(2) 0.049(2) 0.0253(17) -0.0121(18) 0.0031(19)
F2 0.0374(19) 0.0404(19) 0.059(2) 0.0117(16) 0.0239(16) 0.0135(16)
F3 0.0344(18) 0.0212(16) 0.054(2) 0.0037(14) 0.0057(15) 0.0031(14)
F4 0.064(2) 0.0380(19) 0.0321(17) 0.0137(14) 0.0085(16) 0.0139(17)
F5 0.045(2) 0.046(2) 0.103(3) 0.014(2) 0.040(2) 0.0250(18)
F6 0.048(2) 0.0153(15) 0.063(2) 0.0014(14) 0.0037(17) 0.0044(15)
O3 0.048(7) 0.073(7) 0.070(6) 0.004(5) 0.003(6) 0.018(6)
C25 0.074(8) 0.063(7) 0.060(7) 0.004(6) -0.012(6) 0.027(7)
O4 0.040(7) 0.049(6) 0.045(5) 0.001(4) -0.006(6) 0.012(6)
C26' 0.040(6) 0.046(5) 0.041(5) -0.003(4) -0.014(5) 0.018(5)
C27' 0.057(7) 0.054(6) 0.069(7) 0.014(5) 0.003(6) 0.019(6)

loop_
_atom_type_symbol
_atom_type_description
_atom_type_scat_dispersion_real
_atom_type_scat_dispersion_imag
_atom_type_scat_source
C C 0.0033 0.0016 'International Tables Vol C Tables 4.2.6.8 and 6.1.1.4'
H H 0.0000 0.0000 'International Tables Vol C Tables 4.2.6.8 and 6.1.1.4'
N N 0.0061 0.0033 'International Tables Vol C Tables 4.2.6.8 and 6.1.1.4'
O O 0.0106 0.0060 'International Tables Vol C Tables 4.2.6.8 and 6.1.1.4'
F F 0.0171 0.0103 'International Tables Vol C Tables 4.2.6.8 and 6.1.1.4'
P P 0.1023 0.0942 'International Tables Vol C Tables 4.2.6.8 and 6.1.1.4'
Ag Ag -0.8971 1.1015 'International Tables Vol C Tables 4.2.6.8 and 6.1.1.4'

loop_
_geom_angle_atom_site_label_1
_geom_angle_atom_site_label_2
_geom_angle_atom_site_label_3
_geom_angle
_geom_angle_site_symmetry_1
_geom_angle_site_symmetry_3
C22 Ag1 C5 179.65(17) 2_756 .
C8 O1 C7 116.3(3) . .
C17 O2 C18 118.6(4) . .
C5 N1 C3 111.1(4) . .
C5 N1 C2 123.4(4) . .
C3 N1 C2 125.5(4) . .
C5 N2 C4 111.8(4) . .
C5 N2 C6 123.8(4) . .
C4 N2 C6 124.4(4) . .
C22 N3 C20 111.3(4) . .
C22 N3 C19 125.6(4) . .
C20 N3 C19 123.0(4) . .
C22 N4 C21 110.7(5) . .
C22 N4 C23 124.4(4) . .
C21 N4 C23 124.3(4) . .
C2 C1 H1A 109.5 . .
C2 C1 H1B 109.5 . .
H1A C1 H1B 109.5 . .
C2 C1 H1C 109.5 . .
H1A C1 H1C 109.5 . .
H1B C1 H1C 109.5 . .
N1 C2 C1 112.0(4) . .
N1 C2 H2A 109.2 . .
C1 C2 H2A 109.2 . .
N1 C2 H2B 109.2 . .
C1 C2 H2B 109.2 . .
H2A C2 H2B 107.9 . .
C4 C3 N1 107.3(4) . .
C4 C3 H3 126.3 . .
N1 C3 H3 126.3 . .
C3 C4 N2 105.7(4) . .
C3 C4 H4 127.1 . .
N2 C4 H4 127.1 . .
N1 C5 N2 104.1(4) . .
N1 C5 Ag1 129.5(3) . .
N2 C5 Ag1 126.4(3) . .
N2 C6 C7 112.9(4) . .
N2 C6 H6A 109.0 . .
C7 C6 H6A 109.0 . .
N2 C6 H6B 109.0 . .
C7 C6 H6B 109.0 . .
H6A C6 H6B 107.8 . .
O1 C7 C6 108.1(4) . .
O1 C7 H7A 110.1 . .
C6 C7 H7A 110.1 . .
O1 C7 H7B 110.1 . .
C6 C7 H7B 110.1 . .
H7A C7 H7B 108.4 . .
C9 C8 O1 123.6(4) . .
C9 C8 C13 121.4(4) . .
O1 C8 C13 115.0(4) . .
C8 C9 C10 119.2(5) . .
C8 C9 H9 120.4 . .
C10 C9 H9 120.4 . .
C11 C10 C9 122.0(5) . .
C11 C10 H10 119.0 . .
C9 C10 H10 119.0 . .
C10 C11 C12 120.0(4) . .
C10 C11 H11 120.0 . .
C12 C11 H11 120.0 . .
C17 C12 C13 118.4(4) . .
C17 C12 C11 122.1(4) . .
C13 C12 C11 119.5(4) . .
C14 C13 C12 119.8(4) . .
C14 C13 C8 122.4(4) . .
C12 C13 C8 117.7(4) . .
C15 C14 C13 119.3(4) . .
C15 C14 H14 120.4 . .
C13 C14 H14 120.4 . .
C14 C15 C16 121.7(5) . .
C14 C15 H15 119.1 . .
C16 C15 H15 119.1 . .
C17 C16 C15 119.2(5) . .
C17 C16 H16 120.4 . .
C15 C16 H16 120.4 . .
C16 C17 O2 124.5(4) . .
C16 C17 C12 121.5(4) . .
O2 C17 C12 114.0(4) . .
O2 C18 C19 106.0(4) . .
O2 C18 H18A 110.5 . .
C19 C18 H18A 110.5 . .
O2 C18 H18B 110.5 . .
C19 C18 H18B 110.5 . .
H18A C18 H18B 108.7 . .
N3 C19 C18 112.7(4) . .
N3 C19 H19A 109.1 . .
C18 C19 H19A 109.1 . .
N3 C19 H19B 109.1 . .
C18 C19 H19B 109.1 . .
H19A C19 H19B 107.8 . .
C21 C20 N3 107.1(5) . .
C21 C20 H20 126.4 . .
N3 C20 H20 126.4 . .
C20 C21 N4 106.6(5) . .
C20 C21 H21 126.7 . .
N4 C21 H21 126.7 . .
N3 C22 N4 104.3(4) . .
N3 C22 Ag1 128.9(4) . 2_756
N4 C22 Ag1 126.8(4) . 2_756
N4 C23 C24 111.5(4) . .
N4 C23 H23A 109.3 . .
C24 C23 H23A 109.3 . .
N4 C23 H23B 109.3 . .
C24 C23 H23B 109.3 . .
H23A C23 H23B 108.0 . .
C23 C24 H24A 109.5 . .
C23 C24 H24B 109.5 . .
H24A C24 H24B 109.5 . .
C23 C24 H24C 109.5 . .
H24A C24 H24C 109.5 . .
H24B C24 H24C 109.5 . .
F5 P1 F1 90.0(2) . .
F5 P1 F2 179.2(2) . .
F1 P1 F2 90.5(2) . .
F5 P1 F6 90.4(2) . .
F1 P1 F6 90.1(2) . .
F2 P1 F6 90.15(19) . .
F5 P1 F4 90.7(2) . .
F1 P1 F4 179.0(2) . .
F2 P1 F4 88.7(2) . .
F6 P1 F4 90.59(19) . .
F5 P1 F3 89.59(19) . .
F1 P1 F3 89.58(19) . .
F2 P1 F3 89.84(18) . .
F6 P1 F3 179.6(2) . .
F4 P1 F3 89.78(18) . .
O4 O4 C26' 119(2) 2_666 .
O4 C26' C27' 115.0(9) . .

loop_
_geom_bond_atom_site_label_1
_geom_bond_atom_site_label_2
_geom_bond_distance
_geom_bond_site_symmetry_2
Ag1 C22 2.073(5) 2_756
Ag1 C5 2.075(5) .
O1 C8 1.382(5) .
O1 C7 1.429(5) .
O2 C17 1.373(5) .
O2 C18 1.428(6) .
N1 C5 1.352(6) .
N1 C3 1.372(6) .
N1 C2 1.471(6) .
N2 C5 1.360(6) .
N2 C4 1.372(6) .
N2 C6 1.458(6) .
N3 C22 1.349(6) .
N3 C20 1.372(6) .
N3 C19 1.472(6) .
N4 C22 1.356(6) .
N4 C21 1.385(7) .
N4 C23 1.483(7) .
C1 C2 1.514(7) .
C1 H1A 0.9600 .
C1 H1B 0.9600 .
C1 H1C 0.9600 .
C2 H2A 0.9700 .
C2 H2B 0.9700 .
C3 C4 1.359(7) .
C3 H3 0.9300 .
C4 H4 0.9300 .
C6 C7 1.504(6) .
C6 H6A 0.9700 .
C6 H6B 0.9700 .
C7 H7A 0.9700 .
C7 H7B 0.9700 .
C8 C9 1.366(7) .
C8 C13 1.424(6) .
C9 C10 1.403(7) .
C9 H9 0.9300 .
C10 C11 1.342(7) .
C10 H10 0.9300 .
C11 C12 1.422(7) .
C11 H11 0.9300 .
C12 C17 1.412(6) .
C12 C13 1.418(6) .
C13 C14 1.408(6) .
C14 C15 1.376(7) .
C14 H14 0.9300 .
C15 C16 1.398(7) .
C15 H15 0.9300 .
C16 C17 1.367(7) .
C16 H16 0.9300 .
C18 C19 1.509(7) .
C18 H18A 0.9700 .
C18 H18B 0.9700 .
C19 H19A 0.9700 .
C19 H19B 0.9700 .
C20 C21 1.335(8) .
C20 H20 0.9300 .
C21 H21 0.9300 .
C22 Ag1 2.073(5) 2_756
C23 C24 1.503(8) .
C23 H23A 0.9700 .
C23 H23B 0.9700 .
C24 H24A 0.9600 .
C24 H24B 0.9600 .
C24 H24C 0.9600 .
P1 F5 1.586(3) .
P1 F1 1.588(3) .
P1 F2 1.590(3) .
P1 F6 1.591(3) .
P1 F4 1.592(3) .
P1 F3 1.605(3) .
O3 C25 1.48(2) .
O4 O4 0.88(2) 2_666
O4 C26' 1.467(9) .
C26' C27' 1.560(9) .

loop_
_geom_torsion_atom_site_label_1
_geom_torsion_atom_site_label_2
_geom_torsion_atom_site_label_3
_geom_torsion_atom_site_label_4
_geom_torsion
_geom_torsion_site_symmetry_1
_geom_torsion_site_symmetry_4
C5 N1 C2 C1 -90.1(6) . .
C3 N1 C2 C1 86.7(6) . .
C5 N1 C3 C4 -0.6(5) . .
C2 N1 C3 C4 -177.7(4) . .
N1 C3 C4 N2 0.5(5) . .
C5 N2 C4 C3 -0.3(5) . .
C6 N2 C4 C3 -177.3(4) . .
C3 N1 C5 N2 0.4(5) . .
C2 N1 C5 N2 177.6(4) . .
C3 N1 C5 Ag1 179.5(3) . .
C2 N1 C5 Ag1 -3.3(6) . .
C4 N2 C5 N1 -0.1(5) . .
C6 N2 C5 N1 177.0(4) . .
C4 N2 C5 Ag1 -179.2(3) . .
C6 N2 C5 Ag1 -2.2(6) . .
C22 Ag1 C5 N1 96(31) 2_756 .
C22 Ag1 C5 N2 -85(31) 2_756 .
C5 N2 C6 C7 -95.9(5) . .
C4 N2 C6 C7 80.8(5) . .
C8 O1 C7 C6 179.6(4) . .
N2 C6 C7 O1 66.1(5) . .
C7 O1 C8 C9 1.6(7) . .
C7 O1 C8 C13 -177.8(4) . .
O1 C8 C9 C10 -179.7(5) . .
C13 C8 C9 C10 -0.3(9) . .
C8 C9 C10 C11 1.4(10) . .
C9 C10 C11 C12 -1.8(10) . .
C10 C11 C12 C17 178.9(6) . .
C10 C11 C12 C13 1.1(8) . .
C17 C12 C13 C14 0.8(7) . .
C11 C12 C13 C14 178.7(5) . .
C17 C12 C13 C8 -178.0(4) . .
C11 C12 C13 C8 -0.1(7) . .
C9 C8 C13 C14 -179.0(5) . .
O1 C8 C13 C14 0.4(7) . .
C9 C8 C13 C12 -0.3(7) . .
O1 C8 C13 C12 179.2(4) . .
C12 C13 C14 C15 -2.1(7) . .
C8 C13 C14 C15 176.6(5) . .
C13 C14 C15 C16 1.0(8) . .
C14 C15 C16 C17 1.6(9) . .
C15 C16 C17 O2 176.4(5) . .
C15 C16 C17 C12 -3.0(9) . .
C18 O2 C17 C16 11.9(7) . .
C18 O2 C17 C12 -168.7(4) . .
C13 C12 C17 C16 1.8(8) . .
C11 C12 C17 C16 -176.0(5) . .
C13 C12 C17 O2 -177.6(4) . .
C11 C12 C17 O2 4.6(7) . .
C17 O2 C18 C19 -177.4(4) . .
C22 N3 C19 C18 -82.6(6) . .
C20 N3 C19 C18 92.2(5) . .
O2 C18 C19 N3 -47.8(5) . .
C22 N3 C20 C21 -0.3(5) . .
C19 N3 C20 C21 -175.8(4) . .
N3 C20 C21 N4 0.2(5) . .
C22 N4 C21 C20 0.0(5) . .
C23 N4 C21 C20 171.4(4) . .
C20 N3 C22 N4 0.3(5) . .
C19 N3 C22 N4 175.7(4) . .
C20 N3 C22 Ag1 178.3(3) . 2_756
C19 N3 C22 Ag1 -6.3(6) . 2_756
C21 N4 C22 N3 -0.2(5) . .
C23 N4 C22 N3 -171.6(4) . .
C21 N4 C22 Ag1 -178.2(3) . 2_756
C23 N4 C22 Ag1 10.4(6) . 2_756
C22 N4 C23 C24 88.1(6) . .
C21 N4 C23 C24 -82.2(6) . .
O4 O4 C26' C27' 162(3) 2_666 .
